data_1556490
loop_
_publ_author_name
'Naglav, D.'
'Tobey, B.'
'Dzialkowski, K.'
'Jansen, G.'
'Wolper, C.'
'Schulz, S.'

_publ_section_title
;
 Insights into Molecular Beryllium-Silicon Bonds
;
_journal_name_full Inorganics
_journal_page_first 22
_journal_paper_doi 10.3390/inorganics5020022
_journal_volume 5
_journal_year 2017
_chemical_formula_sum 'C26 H70 Be2 Cl2 O2 Si8'
_chemical_formula_weight 728.46
_space_group_IT_number 14
_space_group_name_Hall '-P 2yn'
_space_group_name_H-M_alt 'P 1 21/n 1'
_symmetry_cell_setting monoclinic
_symmetry_space_group_name_H-M 'P 1 21/n 1'
_atom_sites_solution_hydrogens geom
_atom_sites_solution_primary direct
_atom_sites_solution_secondary difmap
_cell_angle_alpha 90.00
_cell_angle_beta 98.150(4)
_cell_angle_gamma 90.00
_cell_formula_units_Z 2
_cell_length_a 10.3667(7)
_cell_length_b 18.8628(12)
_cell_length_c 11.3870(7)
_cell_measurement_reflns_used 4730
_cell_measurement_temperature 100(1)
_cell_measurement_theta_max 26.3
_cell_measurement_theta_min 2.25
_cell_volume 2204.2(2)
_computing_cell_refinement 'BRUKER D8 KAPPA APEX 2 Vers. 3.0-2009'
_computing_data_collection 'BRUKER D8 KAPPA APEX 2 Vers. 3.0-2009'
_computing_data_reduction 'BRUKER D8 KAPPA APEX 2 Vers. 3.0-2009'
_computing_molecular_graphics 'BRUKER AXS SHELXTL (c) 2008 / Vers. 2008/4'
_computing_publication_material 'BRUKER AXS SHELXTL (c) 2008 / Vers. 2008/4'
_computing_structure_refinement 'BRUKER AXS SHELXTL (c) 2008 / Vers. 2008/4'
_computing_structure_solution 'BRUKER D8 KAPPA APEX 2 Vers. 3.0-2009'
_diffrn_ambient_temperature 100(1)
_diffrn_detector_area_resol_mean 512
_diffrn_measured_fraction_theta_full 0.988
_diffrn_measured_fraction_theta_max 0.988
_diffrn_measurement_device_type
; 
 Bruker D8 KAPPA series II with APEX II area detector system
;
_diffrn_measurement_method
;
 Data collection strategy APEX 2/COSMO
;
_diffrn_radiation_monochromator 'Triumph Goebel mirror'
_diffrn_radiation_source 'fine-focus sealed tube'
_diffrn_radiation_type MoK\a
_diffrn_radiation_wavelength 0.71073
_diffrn_reflns_av_R_equivalents 0.1159
_diffrn_reflns_av_sigmaI/netI 0.1253
_diffrn_reflns_limit_h_max 9
_diffrn_reflns_limit_h_min -12
_diffrn_reflns_limit_k_max 23
_diffrn_reflns_limit_k_min -21
_diffrn_reflns_limit_l_max 14
_diffrn_reflns_limit_l_min -14
_diffrn_reflns_number 17848
_diffrn_reflns_theta_full 26.46
_diffrn_reflns_theta_max 26.46
_diffrn_reflns_theta_min 2.16
_exptl_absorpt_coefficient_mu 0.386
_exptl_absorpt_correction_T_max 0.75
_exptl_absorpt_correction_T_min 0.67
_exptl_absorpt_correction_type multi-scan
_exptl_absorpt_process_details
; 
 BRUKER AXS SMART APEX 2 Vers. 3.0-2009
 R.H. Blessing, Acta Cryst. (1995) A51 33-38 
;
_exptl_crystal_colour colourless
_exptl_crystal_density_diffrn 1.098
_exptl_crystal_density_method 'not measured'
_exptl_crystal_description prism
_exptl_crystal_F_000 792
_exptl_crystal_size_max 0.07
_exptl_crystal_size_mid 0.05
_exptl_crystal_size_min 0.05
_refine_diff_density_max 0.451
_refine_diff_density_min -0.407
_refine_diff_density_rms 0.086
_refine_ls_extinction_method none
_refine_ls_goodness_of_fit_ref 0.997
_refine_ls_hydrogen_treatment constr
_refine_ls_matrix_type full
_refine_ls_number_parameters 190
_refine_ls_number_reflns 4491
_refine_ls_number_restraints 0
_refine_ls_restrained_S_all 0.997
_refine_ls_R_factor_all 0.1191
_refine_ls_R_factor_gt 0.0564
_refine_ls_shift/su_max 0.000
_refine_ls_shift/su_mean 0.000
_refine_ls_structure_factor_coef Fsqd
_refine_ls_weighting_details 'calc w=1/[\s^2^(Fo^2^)+(0.0480P)^2^+0.0000P] where P=(Fo^2^+2Fc^2^)/3'
_refine_ls_weighting_scheme calc
_refine_ls_wR_factor_gt 0.1074
_refine_ls_wR_factor_ref 0.1242
_reflns_number_gt 2690
_reflns_number_total 4491
_reflns_threshold_expression >2sigma(I)
_cod_data_source_file Inorganics-2017-5-22.cif
_cod_data_source_block dnp_003_0m
_cod_original_sg_symbol_H-M P21/n
_cod_database_code 1556490

loop_
_symmetry_equiv_pos_as_xyz
'x, y, z'
'-x+1/2, y+1/2, -z+1/2'
'-x, -y, -z'
'x-1/2, -y-1/2, z-1/2'

loop_
_atom_site_label
_atom_site_type_symbol
_atom_site_fract_x
_atom_site_fract_y
_atom_site_fract_z
_atom_site_U_iso_or_equiv
_atom_site_adp_type
_atom_site_occupancy
_atom_site_symmetry_multiplicity
_atom_site_calc_flag
_atom_site_refinement_flags
_atom_site_disorder_assembly
_atom_site_disorder_group
Cl1 Cl -0.10582(8) 0.05957(5) 0.00040(8) 0.0166(2) Uani 1 1 d . . .
Be1 Be 0.0992(4) 0.0500(3) 0.0300(4) 0.0155(10) Uani 1 1 d . . .
Si1 Si 0.19892(9) 0.09265(6) 0.20282(9) 0.0142(2) Uani 1 1 d . . .
Si11 Si 0.22900(10) 0.00410(6) 0.34788(9) 0.0180(3) Uani 1 1 d . . .
Si12 Si 0.07075(10) 0.18070(6) 0.27394(9) 0.0183(3) Uani 1 1 d . . .
Si13 Si 0.40584(9) 0.14376(6) 0.20406(9) 0.0181(3) Uani 1 1 d . . .
C11 C 0.3623(4) -0.0576(2) 0.3175(4) 0.0326(11) Uani 1 1 d . . .
H11A H 0.3683 -0.0972 0.3736 0.049 Uiso 1 1 calc R . .
H11B H 0.4454 -0.0319 0.3267 0.049 Uiso 1 1 calc R . .
H11C H 0.3429 -0.0758 0.2363 0.049 Uiso 1 1 calc R . .
C12 C 0.0778(4) -0.0504(2) 0.3442(3) 0.0269(10) Uani 1 1 d . . .
H12A H 0.0969 -0.0925 0.3940 0.040 Uiso 1 1 calc R . .
H12B H 0.0473 -0.0650 0.2624 0.040 Uiso 1 1 calc R . .
H12C H 0.0102 -0.0222 0.3742 0.040 Uiso 1 1 calc R . .
C13 C 0.2681(4) 0.0376(2) 0.5042(3) 0.0284(10) Uani 1 1 d . . .
H13A H 0.1953 0.0662 0.5241 0.043 Uiso 1 1 calc R . .
H13B H 0.3470 0.0668 0.5114 0.043 Uiso 1 1 calc R . .
H13C H 0.2825 -0.0027 0.5588 0.043 Uiso 1 1 calc R . .
C21 C 0.0071(4) 0.2425(2) 0.1493(4) 0.0262(10) Uani 1 1 d . . .
H21A H -0.0461 0.2158 0.0864 0.039 Uiso 1 1 calc R . .
H21B H 0.0805 0.2645 0.1175 0.039 Uiso 1 1 calc R . .
H21C H -0.0462 0.2795 0.1792 0.039 Uiso 1 1 calc R . .
C22 C -0.0753(4) 0.1405(2) 0.3297(4) 0.0271(10) Uani 1 1 d . . .
H22A H -0.1272 0.1780 0.3598 0.041 Uiso 1 1 calc R . .
H22B H -0.0462 0.1069 0.3937 0.041 Uiso 1 1 calc R . .
H22C H -0.1287 0.1155 0.2646 0.041 Uiso 1 1 calc R . .
C23 C 0.1594(4) 0.2363(2) 0.3968(4) 0.0307(10) Uani 1 1 d . . .
H23A H 0.2291 0.2629 0.3668 0.046 Uiso 1 1 calc R . .
H23B H 0.1971 0.2055 0.4620 0.046 Uiso 1 1 calc R . .
H23C H 0.0982 0.2695 0.4255 0.046 Uiso 1 1 calc R . .
C31 C 0.3955(4) 0.2336(2) 0.1318(4) 0.0272(10) Uani 1 1 d . . .
H31A H 0.3489 0.2663 0.1780 0.041 Uiso 1 1 calc R . .
H31B H 0.3486 0.2298 0.0511 0.041 Uiso 1 1 calc R . .
H31C H 0.4836 0.2517 0.1287 0.041 Uiso 1 1 calc R . .
C32 C 0.5158(4) 0.0872(2) 0.1254(4) 0.0287(10) Uani 1 1 d . . .
H32A H 0.6030 0.1083 0.1344 0.043 Uiso 1 1 calc R . .
H32B H 0.4807 0.0843 0.0410 0.043 Uiso 1 1 calc R . .
H32C H 0.5210 0.0395 0.1599 0.043 Uiso 1 1 calc R . .
C33 C 0.4968(4) 0.1554(2) 0.3575(3) 0.0267(10) Uani 1 1 d . . .
H33A H 0.5117 0.1089 0.3955 0.040 Uiso 1 1 calc R . .
H33B H 0.4454 0.1849 0.4044 0.040 Uiso 1 1 calc R . .
H33C H 0.5807 0.1783 0.3528 0.040 Uiso 1 1 calc R . .
O1 O 0.1439(2) 0.08456(13) -0.0915(2) 0.0154(6) Uani 1 1 d . . .
C96 C 0.2544(3) 0.0567(2) -0.1455(3) 0.0193(9) Uani 1 1 d . . .
H96A H 0.2239 0.0231 -0.2103 0.023 Uiso 1 1 calc R . .
H96B H 0.3172 0.0320 -0.0855 0.023 Uiso 1 1 calc R . .
C97 C 0.3162(3) 0.1210(2) -0.1930(4) 0.0233(9) Uani 1 1 d . . .
H97A H 0.3573 0.1090 -0.2638 0.028 Uiso 1 1 calc R . .
H97B H 0.3825 0.1422 -0.1320 0.028 Uiso 1 1 calc R . .
C98 C 0.2011(4) 0.1702(2) -0.2245(3) 0.0242(10) Uani 1 1 d . . .
H98A H 0.2299 0.2201 -0.2284 0.029 Uiso 1 1 calc R . .
H98B H 0.1497 0.1570 -0.3014 0.029 Uiso 1 1 calc R . .
C99 C 0.1235(3) 0.1590(2) -0.1230(3) 0.0183(9) Uani 1 1 d . . .
H99A H 0.1558 0.1901 -0.0551 0.022 Uiso 1 1 calc R . .
H99B H 0.0299 0.1690 -0.1483 0.022 Uiso 1 1 calc R . .

loop_
_atom_site_aniso_label
_atom_site_aniso_U_11
_atom_site_aniso_U_22
_atom_site_aniso_U_33
_atom_site_aniso_U_23
_atom_site_aniso_U_13
_atom_site_aniso_U_12
Cl1 0.0137(4) 0.0153(5) 0.0205(5) -0.0011(4) 0.0013(3) 0.0009(4)
Be1 0.014(2) 0.013(3) 0.020(3) -0.003(2) 0.0024(18) 0.000(2)
Si1 0.0135(5) 0.0141(6) 0.0150(6) -0.0009(4) 0.0016(4) 0.0007(4)
Si11 0.0183(6) 0.0191(6) 0.0158(6) 0.0011(5) -0.0006(4) 0.0008(5)
Si12 0.0194(6) 0.0191(7) 0.0167(6) -0.0006(5) 0.0032(4) 0.0048(5)
Si13 0.0146(5) 0.0200(7) 0.0195(6) -0.0026(5) 0.0014(4) -0.0016(4)
C11 0.039(3) 0.028(3) 0.030(3) 0.001(2) 0.0022(19) 0.013(2)
C12 0.033(2) 0.031(3) 0.015(2) 0.0078(19) -0.0017(16) -0.0113(19)
C13 0.029(2) 0.038(3) 0.017(2) 0.0016(19) -0.0001(17) -0.0030(19)
C21 0.031(2) 0.018(2) 0.032(3) 0.0022(18) 0.0127(18) 0.0101(18)
C22 0.027(2) 0.028(3) 0.029(2) 0.0040(19) 0.0117(17) 0.0070(19)
C23 0.032(2) 0.032(3) 0.029(3) -0.010(2) 0.0040(18) 0.007(2)
C31 0.024(2) 0.026(3) 0.032(3) -0.0013(19) 0.0020(17) -0.0054(18)
C32 0.018(2) 0.036(3) 0.032(3) -0.004(2) 0.0029(17) 0.0027(19)
C33 0.021(2) 0.029(3) 0.028(2) -0.0017(19) -0.0028(17) -0.0051(18)
O1 0.0164(13) 0.0143(15) 0.0165(14) 0.0010(11) 0.0053(10) 0.0039(11)
C96 0.0148(19) 0.022(2) 0.023(2) -0.0029(18) 0.0092(15) 0.0047(17)
C97 0.019(2) 0.026(3) 0.026(2) 0.0015(18) 0.0066(16) 0.0003(17)
C98 0.026(2) 0.023(3) 0.025(2) 0.0052(18) 0.0077(17) -0.0083(18)
C99 0.019(2) 0.016(2) 0.019(2) -0.0009(17) 0.0002(15) -0.0027(16)

loop_
_atom_type_symbol
_atom_type_description
_atom_type_scat_dispersion_real
_atom_type_scat_dispersion_imag
_atom_type_scat_source
C C 0.0033 0.0016 'International Tables Vol C Tables 4.2.6.8 and 6.1.1.4'
H H 0.0000 0.0000 'International Tables Vol C Tables 4.2.6.8 and 6.1.1.4'
Be Be 0.0005 0.0002 'International Tables Vol C Tables 4.2.6.8 and 6.1.1.4'
O O 0.0106 0.0060 'International Tables Vol C Tables 4.2.6.8 and 6.1.1.4'
Si Si 0.0817 0.0704 'International Tables Vol C Tables 4.2.6.8 and 6.1.1.4'
Cl Cl 0.1484 0.1585 'International Tables Vol C Tables 4.2.6.8 and 6.1.1.4'

loop_
_geom_angle_atom_site_label_1
_geom_angle_atom_site_label_2
_geom_angle_atom_site_label_3
_geom_angle
_geom_angle_site_symmetry_1
_geom_angle_site_symmetry_3
Be1 Cl1 Be1 83.5(2) 3 .
O1 Be1 Cl1 103.3(2) . 3
O1 Be1 Cl1 103.2(2) . .
Cl1 Be1 Cl1 96.5(2) 3 .
O1 Be1 Si1 116.4(3) . .
Cl1 Be1 Si1 118.5(2) 3 .
Cl1 Be1 Si1 116.0(2) . .
Be1 Si1 Si11 111.27(14) . .
Be1 Si1 Si12 110.17(13) . .
Si11 Si1 Si12 106.72(5) . .
Be1 Si1 Si13 117.40(13) . .
Si11 Si1 Si13 104.98(5) . .
Si12 Si1 Si13 105.62(6) . .
C12 Si11 C11 107.0(2) . .
C12 Si11 C13 105.91(18) . .
C11 Si11 C13 108.53(19) . .
C12 Si11 Si1 110.43(13) . .
C11 Si11 Si1 109.91(14) . .
C13 Si11 Si1 114.72(14) . .
C23 Si12 C21 107.3(2) . .
C23 Si12 C22 107.80(19) . .
C21 Si12 C22 106.92(18) . .
C23 Si12 Si1 114.29(13) . .
C21 Si12 Si1 109.52(13) . .
C22 Si12 Si1 110.71(13) . .
C33 Si13 C32 104.57(18) . .
C33 Si13 C31 106.99(19) . .
C32 Si13 C31 107.72(19) . .
C33 Si13 Si1 113.02(13) . .
C32 Si13 Si1 112.28(13) . .
C31 Si13 Si1 111.82(13) . .
C99 O1 C96 109.6(3) . .
C99 O1 Be1 122.5(3) . .
C96 O1 Be1 122.4(3) . .
O1 C96 C97 105.0(3) . .
C96 C97 C98 102.6(3) . .
C99 C98 C97 102.7(3) . .
O1 C99 C98 104.3(3) . .

loop_
_geom_bond_atom_site_label_1
_geom_bond_atom_site_label_2
_geom_bond_distance
_geom_bond_site_symmetry_2
Cl1 Be1 2.099(5) 3
Cl1 Be1 2.112(5) .
Be1 O1 1.654(5) .
Be1 Cl1 2.099(5) 3
Be1 Si1 2.239(5) .
Si1 Si11 2.3387(15) .
Si1 Si12 2.3419(14) .
Si1 Si13 2.3499(14) .
Si11 C12 1.869(4) .
Si11 C11 1.876(4) .
Si11 C13 1.879(4) .
Si12 C23 1.881(4) .
Si12 C21 1.882(4) .
Si12 C22 1.883(4) .
Si13 C33 1.877(4) .
Si13 C32 1.878(4) .
Si13 C31 1.881(4) .
O1 C99 1.458(4) .
O1 C96 1.471(4) .
C96 C97 1.507(5) .
C97 C98 1.515(5) .
C98 C99 1.514(5) .

loop_
_geom_torsion_atom_site_label_1
_geom_torsion_atom_site_label_2
_geom_torsion_atom_site_label_3
_geom_torsion_atom_site_label_4
_geom_torsion
_geom_torsion_site_symmetry_1
_geom_torsion_site_symmetry_2
_geom_torsion_site_symmetry_3
_geom_torsion_site_symmetry_4
Be1 Cl1 Be1 O1 105.4(3) 3 . . .
Be1 Cl1 Be1 Cl1 0.0 3 . . 3
Be1 Cl1 Be1 Si1 -126.2(3) 3 . . .
O1 Be1 Si1 Si11 -145.2(2) . . . .
Cl1 Be1 Si1 Si11 -21.1(3) 3 . . .
Cl1 Be1 Si1 Si11 93.1(2) . . . .
O1 Be1 Si1 Si12 96.6(3) . . . .
Cl1 Be1 Si1 Si12 -139.21(18) 3 . . .
Cl1 Be1 Si1 Si12 -25.1(3) . . . .
O1 Be1 Si1 Si13 -24.3(3) . . . .
Cl1 Be1 Si1 Si13 99.9(2) 3 . . .
Cl1 Be1 Si1 Si13 -145.96(17) . . . .
Be1 Si1 Si11 C12 -44.3(2) . . . .
Si12 Si1 Si11 C12 75.95(15) . . . .
Si13 Si1 Si11 C12 -172.25(15) . . . .
Be1 Si1 Si11 C11 73.6(2) . . . .
Si12 Si1 Si11 C11 -166.23(15) . . . .
Si13 Si1 Si11 C11 -54.43(16) . . . .
Be1 Si1 Si11 C13 -163.84(19) . . . .
Si12 Si1 Si11 C13 -43.63(15) . . . .
Si13 Si1 Si11 C13 68.17(15) . . . .
Be1 Si1 Si12 C23 -165.5(2) . . . .
Si11 Si1 Si12 C23 73.54(17) . . . .
Si13 Si1 Si12 C23 -37.82(17) . . . .
Be1 Si1 Si12 C21 -45.1(2) . . . .
Si11 Si1 Si12 C21 -166.06(14) . . . .
Si13 Si1 Si12 C21 82.57(15) . . . .
Be1 Si1 Si12 C22 72.5(2) . . . .
Si11 Si1 Si12 C22 -48.41(15) . . . .
Si13 Si1 Si12 C22 -159.77(14) . . . .
Be1 Si1 Si13 C33 -164.9(2) . . . .
Si11 Si1 Si13 C33 -40.67(16) . . . .
Si12 Si1 Si13 C33 71.91(16) . . . .
Be1 Si1 Si13 C32 -46.9(2) . . . .
Si11 Si1 Si13 C32 77.32(15) . . . .
Si12 Si1 Si13 C32 -170.10(15) . . . .
Be1 Si1 Si13 C31 74.3(2) . . . .
Si11 Si1 Si13 C31 -161.47(15) . . . .
Si12 Si1 Si13 C31 -48.89(16) . . . .
Cl1 Be1 O1 C99 164.7(2) 3 . . .
Cl1 Be1 O1 C99 64.6(3) . . . .
Si1 Be1 O1 C99 -63.6(4) . . . .
Cl1 Be1 O1 C96 -44.1(4) 3 . . .
Cl1 Be1 O1 C96 -144.2(3) . . . .
Si1 Be1 O1 C96 87.5(4) . . . .
C99 O1 C96 C97 10.1(4) . . . .
Be1 O1 C96 C97 -144.3(3) . . . .
O1 C96 C97 C98 -30.8(4) . . . .
C96 C97 C98 C99 39.6(4) . . . .
C96 O1 C99 C98 14.9(4) . . . .
Be1 O1 C99 C98 169.3(3) . . . .
C97 C98 C99 O1 -33.7(4) . . . .
